data_4342456
loop_
_publ_author_name
'Daub, Michael'
'Scherer, Harald'
'Hillebrecht, Harald'

_publ_section_title
;
 Synthesis, Crystal Structure, and Spectroscopy of the Mixed-Valent
 Boroseleniteselenate B2Se3O10.
;
_journal_issue 5
_journal_name_full 'Inorganic chemistry'
_journal_page_first 2325
_journal_paper_doi 10.1021/ic502916j
_journal_volume 54
_journal_year 2015
_chemical_formula_sum 'B2 O10 Se3'
_chemical_formula_weight 418.50
_chemical_name_systematic
;
 ?
;
_space_group_crystal_system monoclinic
_space_group_IT_number 14
_space_group_name_Hall '-P 2ybc'
_space_group_name_H-M_alt 'P 1 21/c 1'
_symmetry_space_group_name_Hall '-P 2ybc'
_symmetry_space_group_name_H-M 'P 1 21/c 1'
_audit_creation_method SHELXL-2013
_cell_angle_alpha 90
_cell_angle_beta 94.922(2)
_cell_angle_gamma 90
_cell_formula_units_Z 4
_cell_length_a 4.3466(2)
_cell_length_b 7.9237(4)
_cell_length_c 22.1460(9)
_cell_measurement_reflns_used 8107
_cell_measurement_temperature 150(2)
_cell_measurement_theta_max 30
_cell_measurement_theta_min 3
_cell_volume 759.92(6)
_computing_cell_refinement 'Bruker SAINT'
_computing_data_collection 'Bruker APEX2'
_computing_data_reduction 'Bruker SAINT'
_computing_molecular_graphics 'Diamond (Crystal impact, 2005)'
_computing_publication_material 'SHELXL-2013 (Sheldrick, 2013)'
_computing_structure_refinement 'SHELXL-2013 (Sheldrick, 2013)'
_computing_structure_solution 'SHELXL-2013 (Sheldrick, 2013)'
_diffrn_ambient_temperature 150(2)
_diffrn_measured_fraction_theta_full 1.007
_diffrn_measured_fraction_theta_max 1.007
_diffrn_measurement_device_type 'Bruker APEX-II CCD'
_diffrn_measurement_method 'omega and phi scans'
_diffrn_radiation_monochromator graphite
_diffrn_radiation_source microsource
_diffrn_radiation_type Mo_K\a
_diffrn_radiation_wavelength 0.71073
_diffrn_reflns_av_R_equivalents 0.0280
_diffrn_reflns_av_unetI/netI 0.0279
_diffrn_reflns_Laue_measured_fraction_full 1.007
_diffrn_reflns_Laue_measured_fraction_max 1.007
_diffrn_reflns_limit_h_max 6
_diffrn_reflns_limit_h_min -6
_diffrn_reflns_limit_k_max 9
_diffrn_reflns_limit_k_min -11
_diffrn_reflns_limit_l_max 31
_diffrn_reflns_limit_l_min -31
_diffrn_reflns_number 8107
_diffrn_reflns_point_group_measured_fraction_full 1.007
_diffrn_reflns_point_group_measured_fraction_max 1.007
_diffrn_reflns_theta_full 25.242
_diffrn_reflns_theta_max 29.991
_diffrn_reflns_theta_min 1.846
_exptl_absorpt_coefficient_mu 14.564
_exptl_absorpt_correction_T_max 0.765
_exptl_absorpt_correction_T_min 0.334
_exptl_absorpt_correction_type multi-scan
_exptl_crystal_colour colourless
_exptl_crystal_density_diffrn 3.658
_exptl_crystal_description irregular
_exptl_crystal_F_000 768
_exptl_crystal_size_max 0.2
_exptl_crystal_size_mid 0.15
_exptl_crystal_size_min 0.1
_refine_diff_density_max 2.474
_refine_diff_density_min -2.814
_refine_diff_density_rms 0.669
_refine_ls_extinction_coef 0.0015(3)
_refine_ls_extinction_expression Fc^*^=kFc[1+0.001xFc^2^\l^3^/sin(2\q)]^-1/4^
_refine_ls_extinction_method SHELXL
_refine_ls_goodness_of_fit_ref 1.280
_refine_ls_hydrogen_treatment undef
_refine_ls_matrix_type full
_refine_ls_number_parameters 139
_refine_ls_number_reflns 2270
_refine_ls_number_restraints 0
_refine_ls_restrained_S_all 1.280
_refine_ls_R_factor_all 0.0427
_refine_ls_R_factor_gt 0.0361
_refine_ls_shift/su_max 0.001
_refine_ls_shift/su_mean 0.000
_refine_ls_structure_factor_coef Fsqd
_refine_ls_weighting_details 'w=1/[\s^2^(Fo^2^)+16.0731P] where P=(Fo^2^+2Fc^2^)/3'
_refine_ls_weighting_scheme calc
_refine_ls_wR_factor_gt 0.0915
_refine_ls_wR_factor_ref 0.0965
_reflns_Friedel_coverage 0.000
_reflns_number_gt 2037
_reflns_number_total 2270
_reflns_threshold_expression 'I > 2\s(I)'
_cod_data_source_file ic502916j_si_002.cif
_cod_data_source_block B2Se3O10
_cod_depositor_comments 'Adding full bibliography for 4342456.cif.'
_cod_database_code 4342456
_shelx_space_group_comment
;
The symmetry employed for this shelxl refinement is uniquely defined
by the following loop, which should always be used as a source of
symmetry information in preference to the above space-group names.
They are only intended as comments.
;
_shelxl_version_number 2013-4

loop_
_space_group_symop_operation_xyz
'x, y, z'
'-x, y+1/2, -z+1/2'
'-x, -y, -z'
'x, -y-1/2, z-1/2'

loop_
_atom_site_label
_atom_site_type_symbol
_atom_site_fract_x
_atom_site_fract_y
_atom_site_fract_z
_atom_site_U_iso_or_equiv
_atom_site_adp_type
_atom_site_occupancy
_atom_site_site_symmetry_order
_atom_site_calc_flag
Se1 Se 0.07829(14) 0.96721(8) 0.35667(3) 0.00614(15) Uani 1 1 d
Se2 Se 0.48327(14) 1.45600(8) 0.31277(3) 0.00532(15) Uani 1 1 d
Se3 Se -0.20848(14) 0.72282(8) 0.50471(3) 0.00516(15) Uani 1 1 d
O11 O 0.2341(12) 1.1400(6) 0.3400(2) 0.0142(10) Uani 1 1 d
O12 O -0.0277(12) 0.9487(7) 0.4239(2) 0.0142(15) Uani 1 1 d
O13 O 0.3237(10) 0.8039(6) 0.3473(2) 0.0077(8) Uani 1 1 d
O14 O -0.2228(11) 0.9350(6) 0.3038(2) 0.0076(8) Uani 1 1 d
O21 O 0.6417(11) 1.3366(6) 0.25965(19) 0.0076(8) Uani 1 1 d
O22 O 0.7226(10) 1.3797(6) 0.37099(19) 0.0062(8) Uani 1 1 d
O23 O 0.6860(11) 1.6383(6) 0.3007(2) 0.0086(8) Uani 1 1 d
O31 O 0.1748(10) 0.7004(6) 0.5253(2) 0.0066(8) Uani 1 1 d
O32 O -0.2350(11) 0.6011(6) 0.4413(2) 0.0074(8) Uani 1 1 d
O33 O -0.3385(11) 0.5869(6) 0.5572(2) 0.0083(9) Uani 1 1 d
B1 B 0.5383(16) 0.8028(9) 0.2991(3) 0.0053(11) Uani 1 1 d
B2 B -0.3315(16) 0.4240(9) 0.4331(3) 0.0067(12) Uani 1 1 d

loop_
_atom_site_aniso_label
_atom_site_aniso_U_11
_atom_site_aniso_U_22
_atom_site_aniso_U_33
_atom_site_aniso_U_23
_atom_site_aniso_U_13
_atom_site_aniso_U_12
Se1 0.0070(3) 0.0054(3) 0.0060(3) -0.0013(2) 0.0004(2) -0.0002(2)
Se2 0.0065(3) 0.0051(3) 0.0042(3) -0.0005(2) 0.00001(19) 0.0005(2)
Se3 0.0058(3) 0.0047(3) 0.0048(3) -0.0001(2) -0.00020(19) 0.0002(2)
O11 0.014(2) 0.004(2) 0.026(3) 0.0042(19) 0.003(2) -0.0043(18)
O12 0.020(3) 0.017(3) 0.007(2) -0.0021(18) 0.0067(18) -0.001(2)
O13 0.008(2) 0.009(2) 0.0065(19) 0.0011(16) 0.0019(15) 0.0019(17)
O14 0.009(2) 0.007(2) 0.0068(19) 0.0020(16) -0.0025(15) 0.0000(16)
O21 0.010(2) 0.008(2) 0.0047(19) -0.0032(16) 0.0005(16) 0.0031(17)
O22 0.009(2) 0.007(2) 0.0020(17) 0.0007(15) -0.0003(15) 0.0015(16)
O23 0.008(2) 0.008(2) 0.010(2) 0.0011(17) 0.0024(16) 0.0004(17)
O31 0.0061(19) 0.006(2) 0.0075(19) 0.0031(16) -0.0027(15) -0.0015(16)
O32 0.011(2) 0.006(2) 0.0050(18) -0.0024(16) 0.0007(15) -0.0019(17)
O33 0.007(2) 0.009(2) 0.008(2) 0.0010(16) 0.0006(16) -0.0016(17)
B1 0.007(3) 0.005(3) 0.004(3) 0.002(2) 0.000(2) -0.001(2)
B2 0.007(3) 0.007(3) 0.006(3) -0.002(2) -0.001(2) 0.001(2)

loop_
_atom_type_symbol
_atom_type_description
_atom_type_scat_dispersion_real
_atom_type_scat_dispersion_imag
_atom_type_scat_source
O O 0.0106 0.0060 'International Tables Vol C Tables 4.2.6.8 and 6.1.1.4'
B B 0.0013 0.0007 'International Tables Vol C Tables 4.2.6.8 and 6.1.1.4'
Se Se -0.0929 2.2259 'International Tables Vol C Tables 4.2.6.8 and 6.1.1.4'

loop_
_geom_angle_atom_site_label_1
_geom_angle_atom_site_label_2
_geom_angle_atom_site_label_3
_geom_angle
_geom_angle_site_symmetry_1
_geom_angle_site_symmetry_3
O11 Se1 O12 117.3(3) . .
O11 Se1 O14 106.7(3) . .
O12 Se1 O14 111.2(3) . .
O11 Se1 O13 110.1(2) . .
O12 Se1 O13 106.1(2) . .
O14 Se1 O13 104.8(2) . .
O22 Se2 O21 94.0(2) . .
O22 Se2 O23 97.3(2) . .
O21 Se2 O23 96.7(2) . .
O31 Se3 O32 99.1(2) . .
O31 Se3 O33 97.2(2) . .
O32 Se3 O33 101.6(2) . .
B1 O13 Se1 122.3(4) . .
B1 O14 Se1 130.7(4) 1_455 .
B1 O21 Se2 119.5(4) 2_655 .
B2 O22 Se2 119.5(4) 1_665 .
B1 O23 Se2 121.7(4) 1_565 .
B2 O31 Se3 128.9(4) 3_566 .
B2 O32 Se3 129.9(4) . .
B2 O33 Se3 121.2(4) 3_466 .
O23 B1 O14 109.2(5) 1_545 1_655
O23 B1 O13 107.0(5) 1_545 .
O14 B1 O13 115.5(5) 1_655 .
O23 B1 O21 112.5(5) 1_545 2_645
O14 B1 O21 104.5(5) 1_655 2_645
O13 B1 O21 108.3(5) . 2_645
O22 B2 O33 111.2(5) 1_445 3_466
O22 B2 O32 106.2(5) 1_445 .
O33 B2 O32 108.0(5) 3_466 .
O22 B2 O31 108.9(5) 1_445 3_566
O33 B2 O31 105.9(5) 3_466 3_566
O32 B2 O31 116.7(5) . 3_566

loop_
_geom_bond_atom_site_label_1
_geom_bond_atom_site_label_2
_geom_bond_distance
_geom_bond_site_symmetry_2
Se1 O11 1.585(5) .
Se1 O12 1.602(5) .
Se1 O14 1.699(5) .
Se1 O13 1.702(5) .
Se2 O22 1.697(4) .
Se2 O21 1.701(4) .
Se2 O23 1.725(5) .
Se3 O31 1.699(4) .
Se3 O32 1.699(4) .
Se3 O33 1.715(5) .
O13 B1 1.477(8) .
O14 B1 1.472(8) 1_455
O21 B1 1.483(8) 2_655
O22 B2 1.459(8) 1_665
O23 B1 1.452(8) 1_565
O31 B2 1.475(8) 3_566
O32 B2 1.471(8) .
O33 B2 1.471(8) 3_466
B1 O23 1.452(8) 1_545
B1 O14 1.472(8) 1_655
B1 O21 1.483(8) 2_645
B2 O22 1.458(8) 1_445
B2 O33 1.471(8) 3_466
B2 O31 1.475(8) 3_566
